data_4001500
loop_
_publ_author_name
'Lotsch, Bettina V.'
'Schnick, Wolfgang'

_publ_section_title
;
 From Triazines to Heptazines:&#x00A0; Novel Nonmetal Tricyanomelaminates
 as Precursors for Graphitic Carbon Nitride Materials
;
_journal_issue 7
_journal_name_full 'Chemistry of Materials'
_journal_page_first 1891
_journal_paper_doi 10.1021/cm052342f
_journal_volume 18
_journal_year 2006
_chemical_formula_moiety 'C6 H N9, 2(H4 N)'
_chemical_formula_sum 'C6 H9 N11'
_chemical_formula_weight 235.24
_chemical_name_common 'Ammonium tricyanomelaminate'
_chemical_name_systematic 'Diammonium hydrogen tricyanomelaminate'
_space_group_IT_number 14
_symmetry_cell_setting monoclinic
_symmetry_space_group_name_Hall '-P 2ybc'
_symmetry_space_group_name_H-M 'P 1 21/c 1'
_atom_sites_solution_hydrogens difmap
_atom_sites_solution_primary direct
_atom_sites_solution_secondary difmap
_audit_creation_method SHELXL-97
_cell_angle_alpha 90.00
_cell_angle_beta 112.36(3)
_cell_angle_gamma 90.00
_cell_formula_units_Z 4
_cell_length_a 10.608(2)
_cell_length_b 11.462(2)
_cell_length_c 9.1332(18)
_cell_measurement_reflns_used 1710
_cell_measurement_temperature 200(2)
_cell_measurement_theta_max 30.5
_cell_measurement_theta_min 2.3
_cell_volume 1027.0(4)
_computing_structure_refinement 'SHELXL-97 (Sheldrick, 1997)'
_computing_structure_solution 'SHELXS-97 (Sheldrick, 1990)'
_diffrn_ambient_temperature 200(2)
_diffrn_measured_fraction_theta_full 0.962
_diffrn_measured_fraction_theta_max 0.962
_diffrn_measurement_device_type 'STOE IPDS'
_diffrn_measurement_method oscillation
_diffrn_radiation_monochromator graphite
_diffrn_radiation_source 'fine-focus sealed tube'
_diffrn_radiation_type MoK\a
_diffrn_radiation_wavelength 0.71073
_diffrn_reflns_av_R_equivalents 0.0475
_diffrn_reflns_av_sigmaI/netI 0.0406
_diffrn_reflns_limit_h_max 13
_diffrn_reflns_limit_h_min -13
_diffrn_reflns_limit_k_max 14
_diffrn_reflns_limit_k_min -14
_diffrn_reflns_limit_l_max 11
_diffrn_reflns_limit_l_min -11
_diffrn_reflns_number 8307
_diffrn_reflns_theta_full 27.49
_diffrn_reflns_theta_max 27.49
_diffrn_reflns_theta_min 2.73
_diffrn_standards_decay_% 0
_diffrn_standards_interval_count 0
_diffrn_standards_interval_time 0
_diffrn_standards_number 0
_exptl_absorpt_coefficient_mu 0.113
_exptl_absorpt_correction_type none
_exptl_crystal_colour colourless
_exptl_crystal_density_diffrn 1.521
_exptl_crystal_density_method 'not measured'
_exptl_crystal_description block
_exptl_crystal_F_000 488
_exptl_crystal_size_max 0.29
_exptl_crystal_size_mid 0.19
_exptl_crystal_size_min 0.17
_refine_diff_density_max 0.166
_refine_diff_density_min -0.153
_refine_diff_density_rms 0.035
_refine_ls_extinction_method none
_refine_ls_goodness_of_fit_ref 0.914
_refine_ls_hydrogen_treatment refall
_refine_ls_matrix_type full
_refine_ls_number_parameters 190
_refine_ls_number_reflns 2257
_refine_ls_number_restraints 0
_refine_ls_restrained_S_all 0.914
_refine_ls_R_factor_all 0.0471
_refine_ls_R_factor_gt 0.0295
_refine_ls_shift/su_max 0.001
_refine_ls_shift/su_mean 0.000
_refine_ls_structure_factor_coef Fsqd
_refine_ls_weighting_details 'calc w=1/[\s^2^(Fo^2^)+(0.0435P)^2^+0.0000P] where P=(Fo^2^+2Fc^2^)/3'
_refine_ls_weighting_scheme calc
_refine_ls_wR_factor_gt 0.0680
_refine_ls_wR_factor_ref 0.0721
_reflns_number_gt 1640
_reflns_number_total 2257
_reflns_threshold_expression >2sigma(I)
_cod_data_source_file cm052342fsi20051025_084317.cif
_cod_data_source_block p:\rechnung\test\NH4TCM
_cod_original_sg_symbol_H-M 'P 21/c'
_cod_database_code 4001500

loop_
_symmetry_equiv_pos_as_xyz
'x, y, z'
'-x, y+1/2, -z+1/2'
'-x, -y, -z'
'x, -y-1/2, z-1/2'

loop_
_atom_site_label
_atom_site_type_symbol
_atom_site_fract_x
_atom_site_fract_y
_atom_site_fract_z
_atom_site_U_iso_or_equiv
_atom_site_adp_type
_atom_site_occupancy
_atom_site_symmetry_multiplicity
_atom_site_calc_flag
N1 N 0.83337(9) 0.08214(7) 0.82964(11) 0.0224(2) Uani 1 1 d
N2 N 0.67569(9) 0.17184(7) 0.92623(11) 0.0234(2) Uani 1 1 d
N3 N 0.81743(10) 0.28566(8) 0.84136(12) 0.0247(2) Uani 1 1 d
N4 N 0.65961(10) 0.37596(8) 0.91837(12) 0.0274(2) Uani 1 1 d
N5 N 0.97557(9) 0.20684(8) 0.75569(12) 0.0260(2) Uani 1 1 d
N6 N 0.68655(10) -0.02489(8) 0.91704(12) 0.0275(2) Uani 1 1 d
N7 N 0.47658(11) 0.35846(10) 1.02357(14) 0.0380(3) Uani 1 1 d
N8 N 1.08913(10) 0.03679(9) 0.69136(13) 0.0325(3) Uani 1 1 d
N9 N 0.76878(12) -0.21356(9) 0.85799(13) 0.0359(3) Uani 1 1 d
N10 N 0.82382(11) -0.10025(9) 0.59351(13) 0.0259(2) Uani 1 1 d
N11 N 0.39563(12) 0.08774(10) 0.82124(14) 0.0299(2) Uani 1 1 d
C1 C 0.73560(11) 0.07770(9) 0.88981(12) 0.0212(2) Uani 1 1 d
C2 C 0.71525(11) 0.27630(9) 0.89650(13) 0.0220(2) Uani 1 1 d
C3 C 0.87631(11) 0.18785(9) 0.80874(13) 0.0211(2) Uani 1 1 d
C4 C 0.73550(12) -0.12224(9) 0.88280(14) 0.0259(2) Uani 1 1 d
C5 C 0.56179(12) 0.36291(9) 0.97427(14) 0.0260(3) Uani 1 1 d
C6 C 1.03338(11) 0.11334(9) 0.72398(14) 0.0247(2) Uani 1 1 d
H3A H 0.8458(15) 0.3544(14) 0.8259(17) 0.040(4) Uiso 1 1 d
H11A H 0.3882(16) 0.0240(15) 0.7556(19) 0.051(5) Uiso 1 1 d
H10A H 0.8323(15) -0.0434(14) 0.6638(18) 0.039(4) Uiso 1 1 d
H11B H 0.4798(18) 0.1163(13) 0.8615(19) 0.047(4) Uiso 1 1 d
H10B H 0.7370(17) -0.1240(13) 0.5549(17) 0.037(4) Uiso 1 1 d
H11C H 0.3663(15) 0.0622(12) 0.8986(18) 0.036(4) Uiso 1 1 d
H11D H 0.3419(17) 0.1511(14) 0.7695(18) 0.044(4) Uiso 1 1 d
H10C H 0.8506(16) -0.0717(14) 0.514(2) 0.045(4) Uiso 1 1 d
H10D H 0.8752(16) -0.1626(15) 0.6402(18) 0.044(4) Uiso 1 1 d

loop_
_atom_site_aniso_label
_atom_site_aniso_U_11
_atom_site_aniso_U_22
_atom_site_aniso_U_33
_atom_site_aniso_U_23
_atom_site_aniso_U_13
_atom_site_aniso_U_12
N1 0.0230(5) 0.0192(4) 0.0295(5) -0.0026(3) 0.0149(4) -0.0010(3)
N2 0.0240(5) 0.0203(4) 0.0316(5) -0.0026(4) 0.0171(4) -0.0015(3)
N3 0.0269(5) 0.0173(4) 0.0369(5) -0.0018(4) 0.0202(4) -0.0026(4)
N4 0.0292(5) 0.0199(5) 0.0410(6) -0.0035(4) 0.0221(5) -0.0001(4)
N5 0.0253(5) 0.0220(4) 0.0384(5) -0.0043(4) 0.0206(5) -0.0040(4)
N6 0.0330(5) 0.0198(4) 0.0379(6) 0.0005(4) 0.0228(5) -0.0012(4)
N7 0.0343(6) 0.0371(6) 0.0521(7) -0.0012(5) 0.0273(6) 0.0037(5)
N8 0.0286(5) 0.0277(5) 0.0484(6) -0.0062(4) 0.0229(5) -0.0026(4)
N9 0.0494(6) 0.0211(5) 0.0459(6) 0.0037(4) 0.0278(6) 0.0018(4)
N10 0.0281(5) 0.0213(5) 0.0321(5) -0.0005(4) 0.0156(5) -0.0011(4)
N11 0.0257(5) 0.0314(6) 0.0367(6) 0.0024(5) 0.0166(5) -0.0001(4)
C1 0.0220(5) 0.0210(5) 0.0226(5) -0.0007(4) 0.0106(4) -0.0013(4)
C2 0.0207(5) 0.0221(5) 0.0254(5) -0.0032(4) 0.0111(5) -0.0016(4)
C3 0.0206(5) 0.0209(5) 0.0238(5) -0.0035(4) 0.0107(4) -0.0018(4)
C4 0.0313(6) 0.0222(6) 0.0298(6) 0.0046(4) 0.0180(5) -0.0029(4)
C5 0.0268(6) 0.0196(5) 0.0353(6) -0.0036(4) 0.0158(5) 0.0010(4)
C6 0.0215(5) 0.0241(5) 0.0331(6) -0.0031(4) 0.0155(5) -0.0064(4)

loop_
_atom_type_symbol
_atom_type_description
_atom_type_scat_dispersion_real
_atom_type_scat_dispersion_imag
_atom_type_scat_source
C C 0.0033 0.0016 'International Tables Vol C Tables 4.2.6.8 and 6.1.1.4'
H H 0.0000 0.0000 'International Tables Vol C Tables 4.2.6.8 and 6.1.1.4'
N N 0.0061 0.0033 'International Tables Vol C Tables 4.2.6.8 and 6.1.1.4'

loop_
_geom_angle_atom_site_label_1
_geom_angle_atom_site_label_2
_geom_angle_atom_site_label_3
_geom_angle
C3 N1 C1 116.80(9)
C2 N2 C1 116.89(10)
C2 N3 C3 120.57(9)
C2 N3 H3A 120.1(10)
C3 N3 H3A 119.3(10)
C5 N4 C2 114.57(9)
C6 N5 C3 116.35(9)
C4 N6 C1 118.74(11)
H10A N10 H10B 108.2(14)
H10A N10 H10C 109.0(13)
H10B N10 H10C 111.8(13)
H10A N10 H10D 111.1(13)
H10B N10 H10D 107.0(13)
H10C N10 H10D 109.7(14)
H11A N11 H11B 112.4(14)
H11A N11 H11C 105.9(13)
H11B N11 H11C 112.3(14)
H11A N11 H11D 113.6(14)
H11B N11 H11D 104.3(13)
H11C N11 H11D 108.4(13)
N6 C1 N1 121.33(9)
N6 C1 N2 113.54(10)
N1 C1 N2 125.12(9)
N2 C2 N4 123.21(11)
N2 C2 N3 120.23(10)
N4 C2 N3 116.56(9)
N1 C3 N5 124.07(10)
N1 C3 N3 120.23(10)
N5 C3 N3 115.70(9)
N9 C4 N6 172.79(13)
N7 C5 N4 176.06(12)
N8 C6 N5 174.93(13)

loop_
_geom_bond_atom_site_label_1
_geom_bond_atom_site_label_2
_geom_bond_distance
N1 C3 1.3335(14)
N1 C1 1.3467(15)
N2 C2 1.3305(14)
N2 C1 1.3564(14)
N3 C2 1.3621(15)
N3 C3 1.3701(14)
N3 H3A 0.874(16)
N4 C5 1.3276(16)
N4 C2 1.3352(14)
N5 C6 1.3205(15)
N5 C3 1.3338(15)
N6 C4 1.3176(15)
N6 C1 1.3467(14)
N7 C5 1.1542(16)
N8 C6 1.1586(15)
N9 C4 1.1544(16)
N10 H10A 0.895(16)
N10 H10B 0.894(16)
N10 H10C 0.935(18)
N10 H10D 0.902(17)
N11 H11A 0.930(17)
N11 H11B 0.889(17)
N11 H11C 0.921(17)
N11 H11D 0.933(17)

loop_
_cod_related_entry_id
_cod_related_entry_database
_cod_related_entry_code
1 ChemSpider 30658433
